data_7018378
loop_
_publ_author_name
'Forni\'es, Juan'
'Ib\'a\~nez, Susana'
'Lalinde, Elena'
'Mart\'in, Antonio'
'Moreno, M. Teresa'
'Tsipis, Athanassios C.'

_publ_section_title
;
 Benzoquinolateplatinum(ii) complexes as building blocks in the synthesis
 of Pt-Ag extended structures.
;
_journal_issue 12
_journal_name_full 'Dalton transactions (Cambridge, England : 2003)'
_journal_page_first 3439
_journal_page_last 3451
_journal_paper_doi 10.1039/c2dt11885h
_journal_volume 41
_journal_year 2012
_chemical_formula_sum 'C24 H13 F5 N2 Pt'
_chemical_formula_weight 619.45
_chemical_name_systematic
;
?
;
_space_group_IT_number 2
_symmetry_cell_setting triclinic
_symmetry_space_group_name_Hall '-P 1'
_symmetry_space_group_name_H-M 'P -1'
_atom_sites_solution_hydrogens geom
_atom_sites_solution_primary direct
_atom_sites_solution_secondary difmap
_audit_creation_method SHELXL-97
_cell_angle_alpha 106.468(2)
_cell_angle_beta 96.835(2)
_cell_angle_gamma 92.411(2)
_cell_formula_units_Z 2
_cell_length_a 9.4647(2)
_cell_length_b 10.2895(3)
_cell_length_c 10.5812(2)
_cell_measurement_reflns_used 13177
_cell_measurement_temperature 100(2)
_cell_measurement_theta_max 28.7873
_cell_measurement_theta_min 3.6808
_cell_volume 978.06(4)
_computing_cell_refinement
;
CrysAlis RED, Oxford Diffraction Ltd.,
Version 1.171.32.24 (release 21-04-2008 CrysAlis171 .NET)
(compiled Apr 21 2008,18:23:10)
;
_computing_data_collection
;
CrysAlis CCD, Oxford Diffraction Ltd.,
Version 1.171.32.24 (release 21-04-2008 CrysAlis171 .NET)
(compiled Apr 21 2008,18:23:10)
;
_computing_data_reduction
;
CrysAlis RED, Oxford Diffraction Ltd.,
Version 1.171.32.24 (release 21-04-2008 CrysAlis171 .NET)
(compiled Apr 21 2008,18:23:10)
;
_computing_structure_refinement 'SHELXL-97 (Sheldrick, 1997)'
_computing_structure_solution 'SHELXS-97 (Sheldrick, 1990)'
_diffrn_ambient_temperature 100(2)
_diffrn_detector_area_resol_mean 16.0655
_diffrn_measured_fraction_theta_full 0.996
_diffrn_measured_fraction_theta_max 0.874
_diffrn_measurement_details
;
1 omega -47.00 5.00 1.0000 7.0000
omega____ theta____ kappa____ phi______ omega'___ theta'___ frames
- -19.8053 45.0000 300.0000 0.0000 0.0000 52

2 omega -41.00 13.00 1.0000 7.0000
omega____ theta____ kappa____ phi______ omega'___ theta'___ frames
- -19.8053 -77.0000 180.0000 0.0000 0.0000 54

3 omega -44.00 7.00 1.0000 7.0000
omega____ theta____ kappa____ phi______ omega'___ theta'___ frames
- -19.8053 -45.0000 330.0000 0.0000 0.0000 51

4 omega -41.00 13.00 1.0000 7.0000
omega____ theta____ kappa____ phi______ omega'___ theta'___ frames
- -19.8053 -77.0000 300.0000 0.0000 0.0000 54

5 omega -53.00 2.00 1.0000 7.0000
omega____ theta____ kappa____ phi______ omega'___ theta'___ frames
- -19.8053 77.0000 120.0000 0.0000 0.0000 55

6 omega -2.00 53.00 1.0000 7.0000
omega____ theta____ kappa____ phi______ omega'___ theta'___ frames
- -19.8053 77.0000 150.0000 0.0000 0.0000 55

7 omega -5.00 47.00 1.0000 7.0000
omega____ theta____ kappa____ phi______ omega'___ theta'___ frames
- 22.2271 45.0000 240.0000 0.0000 0.0000 52

8 omega -50.00 5.00 1.0000 7.0000
omega____ theta____ kappa____ phi______ omega'___ theta'___ frames
- 22.2271 -77.0000 180.0000 0.0000 0.0000 55

9 omega -50.00 5.00 1.0000 7.0000
omega____ theta____ kappa____ phi______ omega'___ theta'___ frames
- 22.2271 -77.0000 60.0000 0.0000 0.0000 55

10 omega -53.00 24.00 1.0000 7.0000
omega____ theta____ kappa____ phi______ omega'___ theta'___ frames
- 22.2271 0.0000 240.0000 0.0000 0.0000 77

11 omega -95.00 55.00 1.0000 7.0000
omega____ theta____ kappa____ phi______ omega'___ theta'___ frames
- -19.8053 0.0000 330.0000 0.0000 0.0000 150

12 omega -95.00 20.00 1.0000 7.0000
omega____ theta____ kappa____ phi______ omega'___ theta'___ frames
- -19.8053 0.0000 0.0000 0.0000 0.0000 115

;
_diffrn_measurement_device_type 'Oxfor Diffraction Xcalibur'
_diffrn_measurement_method omega
_diffrn_orient_matrix_UB_11 -0.0631737864
_diffrn_orient_matrix_UB_12 -0.0440809426
_diffrn_orient_matrix_UB_13 -0.0193644893
_diffrn_orient_matrix_UB_21 -0.0412762820
_diffrn_orient_matrix_UB_22 0.0567812778
_diffrn_orient_matrix_UB_23 0.0066157576
_diffrn_orient_matrix_UB_31 0.0033274564
_diffrn_orient_matrix_UB_32 -0.0036247973
_diffrn_orient_matrix_UB_33 -0.0674030891
_diffrn_radiation_monochromator graphite
_diffrn_radiation_source 'Enhance (Mo) X-ray Source'
_diffrn_radiation_type MoK\a
_diffrn_radiation_wavelength 0.71073
_diffrn_reflns_av_R_equivalents 0.0177
_diffrn_reflns_av_sigmaI/netI 0.0170
_diffrn_reflns_limit_h_max 12
_diffrn_reflns_limit_h_min -12
_diffrn_reflns_limit_k_max 13
_diffrn_reflns_limit_k_min -13
_diffrn_reflns_limit_l_max 14
_diffrn_reflns_limit_l_min -14
_diffrn_reflns_number 15035
_diffrn_reflns_theta_full 25.00
_diffrn_reflns_theta_max 28.94
_diffrn_reflns_theta_min 3.98
_exptl_absorpt_coefficient_mu 7.235
_exptl_absorpt_correction_T_max 0.272
_exptl_absorpt_correction_T_min 0.109
_exptl_absorpt_correction_type multi-scan
_exptl_absorpt_process_details
;
CrysAlis RED, Oxford Diffraction Ltd.,
Version 1.171.32.24 (release 21-04-2008 CrysAlis171 .NET)
(compiled Apr 21 2008,18:23:10)
Empirical absorption correction using spherical harmonics,
implemented in SCALE3 ABSPACK scaling algorithm.
;
_exptl_crystal_colour yellow
_exptl_crystal_density_diffrn 2.103
_exptl_crystal_density_method 'not measured'
_exptl_crystal_description prism
_exptl_crystal_F_000 588
_exptl_crystal_size_max 0.44
_exptl_crystal_size_mid 0.22
_exptl_crystal_size_min 0.18
_refine_diff_density_max 0.785
_refine_diff_density_min -0.643
_refine_diff_density_rms 0.091
_refine_ls_extinction_method none
_refine_ls_goodness_of_fit_ref 1.049
_refine_ls_hydrogen_treatment constr
_refine_ls_matrix_type full
_refine_ls_number_parameters 289
_refine_ls_number_reflns 4516
_refine_ls_number_restraints 0
_refine_ls_restrained_S_all 1.049
_refine_ls_R_factor_all 0.0159
_refine_ls_R_factor_gt 0.0145
_refine_ls_shift/su_max 0.004
_refine_ls_shift/su_mean 0.000
_refine_ls_structure_factor_coef Fsqd
_refine_ls_weighting_details 'calc w=1/[\s^2^(Fo^2^)+(0.0200P)^2^+0.5872P] where P=(Fo^2^+2Fc^2^)/3'
_refine_ls_weighting_scheme calc
_refine_ls_wR_factor_gt 0.0344
_refine_ls_wR_factor_ref 0.0346
_reflns_number_gt 4288
_reflns_number_total 4516
_reflns_threshold_expression >2sigma(I)
_cod_data_source_file c2dt11885h.txt
_cod_data_source_block 5
_cod_original_sg_symbol_H-M P-1
_cod_database_code 7018378

loop_
_symmetry_equiv_pos_as_xyz
'x, y, z'
'-x, -y, -z'

loop_
_atom_site_label
_atom_site_type_symbol
_atom_site_fract_x
_atom_site_fract_y
_atom_site_fract_z
_atom_site_U_iso_or_equiv
_atom_site_adp_type
_atom_site_occupancy
_atom_site_symmetry_multiplicity
_atom_site_calc_flag
_atom_site_refinement_flags
Pt Pt 0.629027(8) 0.099369(8) 0.734088(8) 0.01097(3) Uani 1 1 d .
F1 F 0.54414(15) 0.28778(16) 0.54511(15) 0.0287(3) Uani 1 1 d .
F2 F 0.67368(18) 0.51613(17) 0.52423(17) 0.0346(4) Uani 1 1 d .
F3 F 0.92074(17) 0.62862(15) 0.68374(17) 0.0327(4) Uani 1 1 d .
F4 F 1.03873(15) 0.50741(15) 0.86302(15) 0.0257(3) Uani 1 1 d .
F5 F 0.91269(14) 0.27861(14) 0.88584(14) 0.0215(3) Uani 1 1 d .
N1 N 0.52482(19) -0.06747(19) 0.76876(18) 0.0129(4) Uani 1 1 d .
N2 N 0.77744(19) -0.01934(19) 0.62734(19) 0.0136(4) Uani 1 1 d .
C1 C 0.7225(2) 0.2702(2) 0.7152(2) 0.0140(4) Uani 1 1 d .
C2 C 0.6683(2) 0.3373(2) 0.6250(2) 0.0178(5) Uani 1 1 d .
C3 C 0.7321(3) 0.4551(3) 0.6125(3) 0.0214(5) Uani 1 1 d .
C4 C 0.8580(3) 0.5130(2) 0.6929(3) 0.0208(5) Uani 1 1 d .
C5 C 0.9166(2) 0.4513(2) 0.7843(2) 0.0174(5) Uani 1 1 d .
C6 C 0.8485(2) 0.3338(2) 0.7935(2) 0.0150(4) Uani 1 1 d .
C7 C 0.5558(2) -0.1967(2) 0.7367(2) 0.0166(4) Uani 1 1 d .
H7 H 0.6354 -0.2213 0.6908 0.020 Uiso 1 1 calc R
C8 C 0.4754(3) -0.2978(2) 0.7682(2) 0.0195(5) Uani 1 1 d .
H8 H 0.5001 -0.3892 0.7431 0.023 Uiso 1 1 calc R
C9 C 0.3606(2) -0.2638(2) 0.8358(2) 0.0192(5) Uani 1 1 d .
H9 H 0.3051 -0.3316 0.8573 0.023 Uiso 1 1 calc R
C10 C 0.3262(2) -0.1277(2) 0.8728(2) 0.0151(4) Uani 1 1 d .
C11 C 0.2106(2) -0.0799(3) 0.9456(2) 0.0182(5) Uani 1 1 d .
H11 H 0.1519 -0.1422 0.9717 0.022 Uiso 1 1 calc R
C12 C 0.1844(2) 0.0536(3) 0.9777(2) 0.0180(5) Uani 1 1 d .
H12 H 0.1071 0.0826 1.0256 0.022 Uiso 1 1 calc R
C13 C 0.2701(2) 0.1519(2) 0.9413(2) 0.0147(4) Uani 1 1 d .
C14 C 0.2462(2) 0.2909(2) 0.9731(2) 0.0175(5) Uani 1 1 d .
H14 H 0.1696 0.3242 1.0203 0.021 Uiso 1 1 calc R
C15 C 0.3351(2) 0.3784(2) 0.9350(2) 0.0178(5) Uani 1 1 d .
H15 H 0.3182 0.4720 0.9560 0.021 Uiso 1 1 calc R
C16 C 0.4502(2) 0.3327(2) 0.8660(2) 0.0156(4) Uani 1 1 d .
H16 H 0.5095 0.3962 0.8422 0.019 Uiso 1 1 calc R
C17 C 0.4791(2) 0.1966(2) 0.8317(2) 0.0128(4) Uani 1 1 d .
C18 C 0.3856(2) 0.1081(2) 0.8706(2) 0.0122(4) Uani 1 1 d .
C19 C 0.4116(2) -0.0326(2) 0.8370(2) 0.0130(4) Uani 1 1 d .
C20 C 0.9100(2) -0.0266(2) 0.6852(2) 0.0153(4) Uani 1 1 d .
H20 H 0.9384 0.0268 0.7746 0.018 Uiso 1 1 calc R
C21 C 1.0067(2) -0.1083(2) 0.6201(2) 0.0173(5) Uani 1 1 d .
H21 H 1.0996 -0.1109 0.6641 0.021 Uiso 1 1 calc R
C22 C 0.9659(3) -0.1864(2) 0.4896(2) 0.0192(5) Uani 1 1 d .
H22 H 1.0300 -0.2443 0.4428 0.023 Uiso 1 1 calc R
C23 C 0.8303(3) -0.1786(2) 0.4285(2) 0.0201(5) Uani 1 1 d .
H23 H 0.8001 -0.2303 0.3388 0.024 Uiso 1 1 calc R
C24 C 0.7388(2) -0.0939(2) 0.5004(2) 0.0169(4) Uani 1 1 d .
H24 H 0.6457 -0.0886 0.4582 0.020 Uiso 1 1 calc R

loop_
_atom_site_aniso_label
_atom_site_aniso_U_11
_atom_site_aniso_U_22
_atom_site_aniso_U_33
_atom_site_aniso_U_23
_atom_site_aniso_U_13
_atom_site_aniso_U_12
Pt 0.01040(4) 0.01113(5) 0.01155(5) 0.00363(3) 0.00171(3) -0.00004(3)
F1 0.0255(7) 0.0325(9) 0.0296(9) 0.0190(7) -0.0111(6) -0.0071(6)
F2 0.0418(9) 0.0309(9) 0.0379(10) 0.0253(8) -0.0042(7) -0.0008(7)
F3 0.0417(9) 0.0189(8) 0.0414(10) 0.0169(7) 0.0054(7) -0.0084(7)
F4 0.0224(7) 0.0215(8) 0.0297(8) 0.0058(6) -0.0026(6) -0.0097(6)
F5 0.0206(7) 0.0210(7) 0.0231(8) 0.0113(6) -0.0056(6) -0.0047(5)
N1 0.0129(8) 0.0134(9) 0.0117(9) 0.0038(7) -0.0012(7) 0.0000(7)
N2 0.0129(8) 0.0140(9) 0.0148(10) 0.0053(8) 0.0037(7) -0.0003(7)
C1 0.0152(10) 0.0120(10) 0.0149(11) 0.0027(9) 0.0058(8) 0.0008(8)
C2 0.0183(10) 0.0191(11) 0.0165(12) 0.0065(10) 0.0012(9) 0.0008(9)
C3 0.0271(12) 0.0210(12) 0.0201(13) 0.0120(10) 0.0038(10) 0.0042(10)
C4 0.0257(12) 0.0131(11) 0.0254(13) 0.0063(10) 0.0097(10) -0.0017(9)
C5 0.0175(10) 0.0138(11) 0.0188(12) 0.0012(9) 0.0036(9) -0.0022(9)
C6 0.0168(10) 0.0148(11) 0.0142(11) 0.0048(9) 0.0032(8) 0.0020(8)
C7 0.0176(10) 0.0160(11) 0.0164(12) 0.0052(9) 0.0014(9) 0.0029(8)
C8 0.0228(11) 0.0141(11) 0.0217(13) 0.0064(10) 0.0012(9) 0.0015(9)
C9 0.0206(11) 0.0185(12) 0.0200(12) 0.0105(10) -0.0006(9) -0.0036(9)
C10 0.0147(10) 0.0175(11) 0.0133(11) 0.0072(9) -0.0022(8) -0.0028(8)
C11 0.0137(10) 0.0255(13) 0.0173(12) 0.0102(10) 0.0012(9) -0.0035(9)
C12 0.0137(10) 0.0273(13) 0.0129(11) 0.0059(10) 0.0019(8) 0.0000(9)
C13 0.0122(9) 0.0205(12) 0.0110(11) 0.0042(9) 0.0007(8) 0.0008(8)
C14 0.0138(10) 0.0223(12) 0.0145(12) 0.0023(10) 0.0012(8) 0.0038(9)
C15 0.0188(11) 0.0155(11) 0.0163(12) 0.0016(9) -0.0014(9) 0.0039(9)
C16 0.0153(10) 0.0147(11) 0.0162(12) 0.0049(9) -0.0006(8) 0.0001(8)
C17 0.0112(9) 0.0151(11) 0.0104(11) 0.0021(9) -0.0004(8) -0.0006(8)
C18 0.0114(9) 0.0152(11) 0.0093(10) 0.0033(8) -0.0001(8) 0.0006(8)
C19 0.0113(9) 0.0175(11) 0.0097(10) 0.0050(9) -0.0023(8) -0.0010(8)
C20 0.0162(10) 0.0163(11) 0.0135(11) 0.0046(9) 0.0017(8) 0.0006(8)
C21 0.0159(10) 0.0186(11) 0.0192(12) 0.0081(10) 0.0031(9) 0.0029(9)
C22 0.0238(11) 0.0164(11) 0.0203(13) 0.0067(10) 0.0095(10) 0.0047(9)
C23 0.0238(11) 0.0192(12) 0.0151(12) 0.0013(10) 0.0042(9) 0.0000(9)
C24 0.0166(10) 0.0182(11) 0.0150(12) 0.0043(9) 0.0014(9) -0.0015(8)

loop_
_atom_type_symbol
_atom_type_description
_atom_type_scat_dispersion_real
_atom_type_scat_dispersion_imag
_atom_type_scat_source
C C 0.0033 0.0016 'International Tables Vol C Tables 4.2.6.8 and 6.1.1.4'
H H 0.0000 0.0000 'International Tables Vol C Tables 4.2.6.8 and 6.1.1.4'
N N 0.0061 0.0033 'International Tables Vol C Tables 4.2.6.8 and 6.1.1.4'
F F 0.0171 0.0103 'International Tables Vol C Tables 4.2.6.8 and 6.1.1.4'
Pt Pt -1.7033 8.3905 'International Tables Vol C Tables 4.2.6.8 and 6.1.1.4'

loop_
_geom_angle_atom_site_label_1
_geom_angle_atom_site_label_2
_geom_angle_atom_site_label_3
_geom_angle
C17 Pt C1 93.37(9)
C17 Pt N1 81.96(8)
C1 Pt N1 174.84(8)
C17 Pt N2 175.18(8)
C1 Pt N2 91.24(8)
N1 Pt N2 93.49(7)
C7 N1 C19 118.28(19)
C7 N1 Pt 129.24(15)
C19 N1 Pt 112.46(14)
C24 N2 C20 118.19(19)
C24 N2 Pt 120.27(14)
C20 N2 Pt 121.50(15)
C6 C1 C2 113.5(2)
C6 C1 Pt 122.37(17)
C2 C1 Pt 124.13(17)
F1 C2 C3 116.5(2)
F1 C2 C1 119.4(2)
C3 C2 C1 124.1(2)
F2 C3 C2 121.4(2)
F2 C3 C4 119.0(2)
C2 C3 C4 119.6(2)
F3 C4 C5 120.5(2)
F3 C4 C3 120.6(2)
C5 C4 C3 118.9(2)
F4 C5 C4 119.1(2)
F4 C5 C6 121.5(2)
C4 C5 C6 119.4(2)
F5 C6 C5 116.0(2)
F5 C6 C1 119.5(2)
C5 C6 C1 124.5(2)
N1 C7 C8 122.5(2)
N1 C7 H7 118.8
C8 C7 H7 118.8
C9 C8 C7 119.6(2)
C9 C8 H8 120.2
C7 C8 H8 120.2
C8 C9 C10 119.4(2)
C8 C9 H9 120.3
C10 C9 H9 120.3
C19 C10 C9 117.6(2)
C19 C10 C11 118.1(2)
C9 C10 C11 124.3(2)
C12 C11 C10 120.7(2)
C12 C11 H11 119.7
C10 C11 H11 119.7
C11 C12 C13 121.9(2)
C11 C12 H12 119.0
C13 C12 H12 119.0
C14 C13 C18 117.8(2)
C14 C13 C12 123.5(2)
C18 C13 C12 118.7(2)
C15 C14 C13 119.4(2)
C15 C14 H14 120.3
C13 C14 H14 120.3
C14 C15 C16 121.7(2)
C14 C15 H15 119.1
C16 C15 H15 119.1
C17 C16 C15 121.6(2)
C17 C16 H16 119.2
C15 C16 H16 119.2
C16 C17 C18 115.80(19)
C16 C17 Pt 131.70(17)
C18 C17 Pt 112.49(15)
C13 C18 C17 123.6(2)
C13 C18 C19 118.8(2)
C17 C18 C19 117.55(19)
N1 C19 C10 122.7(2)
N1 C19 C18 115.54(19)
C10 C19 C18 121.8(2)
N2 C20 C21 122.8(2)
N2 C20 H20 118.6
C21 C20 H20 118.6
C20 C21 C22 118.9(2)
C20 C21 H21 120.6
C22 C21 H21 120.6
C23 C22 C21 118.8(2)
C23 C22 H22 120.6
C21 C22 H22 120.6
C22 C23 C24 119.0(2)
C22 C23 H23 120.5
C24 C23 H23 120.5
N2 C24 C23 122.3(2)
N2 C24 H24 118.9
C23 C24 H24 118.9

loop_
_geom_bond_atom_site_label_1
_geom_bond_atom_site_label_2
_geom_bond_distance
Pt C17 1.990(2)
Pt C1 2.006(2)
Pt N1 2.0868(19)
Pt N2 2.1167(18)
F1 C2 1.351(3)
F2 C3 1.346(3)
F3 C4 1.340(3)
F4 C5 1.344(3)
F5 C6 1.359(3)
N1 C7 1.330(3)
N1 C19 1.367(3)
N2 C24 1.343(3)
N2 C20 1.343(3)
C1 C6 1.388(3)
C1 C2 1.392(3)
C2 C3 1.378(3)
C3 C4 1.382(4)
C4 C5 1.377(3)
C5 C6 1.380(3)
C7 C8 1.401(3)
C7 H7 0.9500
C8 C9 1.374(3)
C8 H8 0.9500
C9 C10 1.407(3)
C9 H9 0.9500
C10 C19 1.404(3)
C10 C11 1.437(3)
C11 C12 1.359(3)
C11 H11 0.9500
C12 C13 1.433(3)
C12 H12 0.9500
C13 C14 1.408(3)
C13 C18 1.416(3)
C14 C15 1.379(3)
C14 H14 0.9500
C15 C16 1.407(3)
C15 H15 0.9500
C16 C17 1.391(3)
C16 H16 0.9500
C17 C18 1.419(3)
C18 C19 1.429(3)
C20 C21 1.380(3)
C20 H20 0.9500
C21 C22 1.386(3)
C21 H21 0.9500
C22 C23 1.383(3)
C22 H22 0.9500
C23 C24 1.389(3)
C23 H23 0.9500
C24 H24 0.9500
